data_4337120
loop_
_publ_author_name
'Naglav, Dominik'
'Bl\"aser, Dieter'
'W\"olper, Christoph'
'Schulz, Stephan'

_publ_contact_author
;
         Prof. Dr. Schulz, Stephan
         Fachbereich Chemie der
         Universit\"at Duisburg-Essen
         Campus Essen, Universit\"atsstr. 7
         D-45141 Essen, Germany
;
_publ_section_title
;
 Synthesis and Characterization of Heteroleptic 1-Tris(pyrazolyl)borate
 Beryllium Complexes.
;
_journal_issue 2
_journal_name_full 'Inorganic chemistry'
_journal_page_first 1241
_journal_page_last 1249
_journal_paper_doi 10.1021/ic402895h
_journal_volume 53
_journal_year 2014
_chemical_formula_sum 'C9 H10 B Be Br N6'
_chemical_formula_weight 301.96
_chemical_name_systematic
; 
 ? 
;
_space_group_IT_number 14
_symmetry_cell_setting monoclinic
_symmetry_space_group_name_Hall '-P 2yn'
_symmetry_space_group_name_H-M 'P 1 21/n 1'
_atom_sites_solution_hydrogens geom
_atom_sites_solution_primary direct
_atom_sites_solution_secondary difmap
_audit_creation_method SHELXL-97
_cell_angle_alpha 90.00
_cell_angle_beta 100.1890(10)
_cell_angle_gamma 90.00
_cell_formula_units_Z 4
_cell_length_a 7.7158(2)
_cell_length_b 12.6696(3)
_cell_length_c 13.1953(3)
_cell_measurement_reflns_used 9962
_cell_measurement_temperature 100(1)
_cell_measurement_theta_max 33.12
_cell_measurement_theta_min 2.86
_cell_volume 1269.58(5)
_computing_cell_refinement 'BRUKER D8 KAPPA APEX 2 Vers. 3.0-2009'
_computing_data_collection 'BRUKER D8 KAPPA APEX 2 Vers. 3.0-2009'
_computing_data_reduction 'BRUKER D8 KAPPA APEX 2 Vers. 3.0-2009'
_computing_molecular_graphics 'BRUKER AXS SHELXTL (c) 2008 / Vers. 2008/4'
_computing_publication_material 'BRUKER AXS SHELXTL (c) 2008 / Vers. 2008/4'
_computing_structure_refinement 'BRUKER AXS SHELXTL (c) 2008 / Vers. 2008/4'
_computing_structure_solution 'BRUKER D8 KAPPA APEX 2 Vers. 3.0-2009'
_diffrn_ambient_temperature 100(1)
_diffrn_detector_area_resol_mean 512
_diffrn_measured_fraction_theta_full 0.999
_diffrn_measured_fraction_theta_max 0.977
_diffrn_measurement_device_type
; 
 Bruker D8 KAPPA series II with APEX II area detector system
;
_diffrn_measurement_method
;
 Data collection strategy APEX 2/COSMO
;
_diffrn_radiation_monochromator 'Triumph Goebel mirror'
_diffrn_radiation_source 'fine-focus sealed tube'
_diffrn_radiation_type MoK\a
_diffrn_radiation_wavelength 0.71073
_diffrn_reflns_av_R_equivalents 0.0199
_diffrn_reflns_av_sigmaI/netI 0.0158
_diffrn_reflns_limit_h_max 11
_diffrn_reflns_limit_h_min -11
_diffrn_reflns_limit_k_max 19
_diffrn_reflns_limit_k_min -19
_diffrn_reflns_limit_l_max 20
_diffrn_reflns_limit_l_min -20
_diffrn_reflns_number 22811
_diffrn_reflns_theta_full 30.00
_diffrn_reflns_theta_max 33.14
_diffrn_reflns_theta_min 2.25
_exptl_absorpt_coefficient_mu 3.226
_exptl_absorpt_correction_T_max 0.75
_exptl_absorpt_correction_T_min 0.62
_exptl_absorpt_correction_type multi-scan
_exptl_absorpt_process_details
; 
 BRUKER AXS SMART APEX 2 Vers. 3.0-2009
 R.H. Blessing, Acta Cryst. (1995) A51 33-38 
;
_exptl_crystal_colour colourless
_exptl_crystal_density_diffrn 1.580
_exptl_crystal_density_method 'not measured'
_exptl_crystal_description block
_exptl_crystal_F_000 600
_exptl_crystal_size_max 0.35
_exptl_crystal_size_mid 0.3
_exptl_crystal_size_min 0.3
_refine_diff_density_max 0.635
_refine_diff_density_min -0.605
_refine_diff_density_rms 0.066
_refine_ls_extinction_method none
_refine_ls_goodness_of_fit_ref 1.045
_refine_ls_hydrogen_treatment constr
_refine_ls_matrix_type full
_refine_ls_number_parameters 163
_refine_ls_number_reflns 4720
_refine_ls_number_restraints 0
_refine_ls_restrained_S_all 1.045
_refine_ls_R_factor_all 0.0303
_refine_ls_R_factor_gt 0.0244
_refine_ls_shift/su_max 0.001
_refine_ls_shift/su_mean 0.000
_refine_ls_structure_factor_coef Fsqd
_refine_ls_weighting_details 'calc w=1/[\s^2^(Fo^2^)+(0.0353P)^2^+0.4723P] where P=(Fo^2^+2Fc^2^)/3'
_refine_ls_weighting_scheme calc
_refine_ls_wR_factor_gt 0.0630
_refine_ls_wR_factor_ref 0.0656
_reflns_number_gt 4145
_reflns_number_total 4720
_reflns_threshold_expression >2sigma(I)
_cod_data_source_file ic402895h_si_001.cif
_cod_data_source_block dnp_012_0m
_cod_original_sg_symbol_H-M P21/n
_cod_database_code 4337120

loop_
_symmetry_equiv_pos_as_xyz
'x, y, z'
'-x+1/2, y+1/2, -z+1/2'
'-x, -y, -z'
'x-1/2, -y-1/2, z-1/2'

loop_
_atom_site_label
_atom_site_type_symbol
_atom_site_fract_x
_atom_site_fract_y
_atom_site_fract_z
_atom_site_U_iso_or_equiv
_atom_site_adp_type
_atom_site_occupancy
_atom_site_symmetry_multiplicity
_atom_site_calc_flag
_atom_site_refinement_flags
Br1 Br 0.260294(17) 0.593704(10) 0.515976(9) 0.02535(5) Uani 1 1 d .
B1 B 0.20922(16) 0.76065(10) 0.18212(9) 0.0172(2) Uani 1 1 d .
H1 H 0.1983 0.7942 0.1127 0.021 Uiso 1 1 calc R
Be1 Be 0.24029(18) 0.66898(11) 0.37326(11) 0.0153(2) Uani 1 1 d .
N11 N 0.43167(12) 0.68810(7) 0.32511(7) 0.01546(16) Uani 1 1 d .
N12 N 0.40194(12) 0.73384(7) 0.23028(7) 0.01615(16) Uani 1 1 d .
N21 N 0.11094(12) 0.60580(7) 0.27179(8) 0.01578(16) Uani 1 1 d .
N22 N 0.10481(12) 0.65603(8) 0.18002(7) 0.01705(16) Uani 1 1 d .
N31 N 0.15338(12) 0.79465(7) 0.35983(7) 0.01499(16) Uani 1 1 d .
N32 N 0.14027(12) 0.83221(7) 0.26181(7) 0.01518(16) Uani 1 1 d .
C11 C 0.60598(14) 0.67711(9) 0.35281(10) 0.0200(2) Uani 1 1 d .
H11 H 0.6636 0.6469 0.4157 0.024 Uiso 1 1 calc R
C12 C 0.69050(15) 0.71642(10) 0.27585(11) 0.0244(2) Uani 1 1 d .
H12 H 0.8135 0.7186 0.2758 0.029 Uiso 1 1 calc R
C13 C 0.55643(16) 0.75164(9) 0.19946(10) 0.0210(2) Uani 1 1 d .
H13 H 0.5710 0.7830 0.1361 0.025 Uiso 1 1 calc R
C21 C 0.01061(15) 0.51946(9) 0.25409(11) 0.0227(2) Uani 1 1 d .
H21 H -0.0092 0.4701 0.3050 0.027 Uiso 1 1 calc R
C22 C -0.06042(17) 0.51299(11) 0.14966(12) 0.0295(3) Uani 1 1 d .
H22 H -0.1358 0.4595 0.1160 0.035 Uiso 1 1 calc R
C23 C 0.00199(17) 0.60081(11) 0.10537(10) 0.0254(2) Uani 1 1 d .
H23 H -0.0233 0.6191 0.0345 0.031 Uiso 1 1 calc R
C31 C 0.09166(16) 0.87005(9) 0.41459(9) 0.0205(2) Uani 1 1 d .
H31 H 0.0852 0.8652 0.4857 0.025 Uiso 1 1 calc R
C32 C 0.03809(17) 0.95709(9) 0.35186(11) 0.0242(2) Uani 1 1 d .
H32 H -0.0106 1.0213 0.3711 0.029 Uiso 1 1 calc R
C33 C 0.07123(15) 0.92965(9) 0.25582(10) 0.0201(2) Uani 1 1 d .
H33 H 0.0490 0.9724 0.1958 0.024 Uiso 1 1 calc R

loop_
_atom_site_aniso_label
_atom_site_aniso_U_11
_atom_site_aniso_U_22
_atom_site_aniso_U_33
_atom_site_aniso_U_23
_atom_site_aniso_U_13
_atom_site_aniso_U_12
Br1 0.03098(7) 0.02760(7) 0.01919(6) 0.00864(4) 0.00911(4) 0.01031(5)
B1 0.0176(5) 0.0185(5) 0.0158(5) 0.0018(4) 0.0042(4) 0.0017(4)
Be1 0.0150(6) 0.0148(6) 0.0163(5) 0.0015(4) 0.0032(4) 0.0020(4)
N11 0.0137(4) 0.0144(4) 0.0180(4) -0.0001(3) 0.0019(3) 0.0010(3)
N12 0.0154(4) 0.0155(4) 0.0189(4) 0.0002(3) 0.0067(3) -0.0001(3)
N21 0.0141(4) 0.0129(4) 0.0208(4) -0.0004(3) 0.0043(3) 0.0004(3)
N22 0.0158(4) 0.0187(4) 0.0161(4) -0.0030(3) 0.0014(3) 0.0010(3)
N31 0.0151(4) 0.0144(4) 0.0156(4) -0.0005(3) 0.0031(3) 0.0017(3)
N32 0.0144(4) 0.0129(4) 0.0182(4) 0.0023(3) 0.0029(3) 0.0011(3)
C11 0.0136(4) 0.0168(5) 0.0287(5) -0.0053(4) 0.0011(4) 0.0019(3)
C12 0.0136(5) 0.0203(5) 0.0408(7) -0.0080(5) 0.0096(4) -0.0014(4)
C13 0.0207(5) 0.0158(5) 0.0303(6) -0.0037(4) 0.0147(4) -0.0024(4)
C21 0.0166(5) 0.0148(5) 0.0379(6) -0.0059(4) 0.0084(4) -0.0018(4)
C22 0.0185(5) 0.0272(6) 0.0421(7) -0.0175(5) 0.0037(5) -0.0046(4)
C23 0.0186(5) 0.0329(6) 0.0234(5) -0.0126(5) -0.0003(4) 0.0013(4)
C31 0.0205(5) 0.0180(5) 0.0232(5) -0.0051(4) 0.0049(4) 0.0027(4)
C32 0.0235(5) 0.0143(5) 0.0345(6) -0.0041(4) 0.0045(5) 0.0037(4)
C33 0.0165(5) 0.0124(4) 0.0305(6) 0.0030(4) 0.0014(4) 0.0013(4)

loop_
_atom_type_symbol
_atom_type_description
_atom_type_scat_dispersion_real
_atom_type_scat_dispersion_imag
_atom_type_scat_source
C C 0.0033 0.0016 'International Tables Vol C Tables 4.2.6.8 and 6.1.1.4'
H H 0.0000 0.0000 'International Tables Vol C Tables 4.2.6.8 and 6.1.1.4'
Be Be 0.0005 0.0002 'International Tables Vol C Tables 4.2.6.8 and 6.1.1.4'
B B 0.0013 0.0007 'International Tables Vol C Tables 4.2.6.8 and 6.1.1.4'
N N 0.0061 0.0033 'International Tables Vol C Tables 4.2.6.8 and 6.1.1.4'
Br Br -0.2901 2.4595 'International Tables Vol C Tables 4.2.6.8 and 6.1.1.4'

loop_
_geom_angle_atom_site_label_1
_geom_angle_atom_site_label_2
_geom_angle_atom_site_label_3
_geom_angle
N12 B1 N22 106.17(9)
N12 B1 N32 105.64(9)
N22 B1 N32 105.81(9)
N21 Be1 N31 100.85(8)
N21 Be1 N11 101.27(8)
N31 Be1 N11 100.09(8)
N21 Be1 Br1 115.40(8)
N31 Be1 Br1 118.61(8)
N11 Be1 Br1 117.64(8)
C11 N11 N12 107.07(9)
C11 N11 Be1 140.35(10)
N12 N11 Be1 112.48(8)
C13 N12 N11 109.58(10)
C13 N12 B1 132.66(10)
N11 N12 B1 117.66(9)
C21 N21 N22 107.41(10)
C21 N21 Be1 139.07(10)
N22 N21 Be1 113.52(8)
C23 N22 N21 109.34(10)
C23 N22 B1 134.04(11)
N21 N22 B1 116.61(9)
C31 N31 N32 106.83(9)
C31 N31 Be1 140.74(10)
N32 N31 Be1 112.43(8)
C33 N32 N31 109.80(9)
C33 N32 B1 132.68(10)
N31 N32 B1 117.48(8)
N11 C11 C12 109.97(11)
C13 C12 C11 105.08(10)
N12 C13 C12 108.30(11)
N21 C21 C22 109.61(12)
C23 C22 C21 105.39(11)
N22 C23 C22 108.25(12)
N31 C31 C32 109.91(11)
C33 C32 C31 105.17(10)
N32 C33 C32 108.28(10)

loop_
_geom_bond_atom_site_label_1
_geom_bond_atom_site_label_2
_geom_bond_distance
Br1 Be1 2.0922(14)
B1 N12 1.5479(15)
B1 N22 1.5488(16)
B1 N32 1.5519(15)
Be1 N21 1.7195(17)
Be1 N31 1.7245(16)
Be1 N11 1.7248(17)
N11 C11 1.3371(14)
N11 N12 1.3612(13)
N12 C13 1.3448(15)
N21 C21 1.3366(14)
N21 N22 1.3615(14)
N22 C23 1.3464(14)
N31 C31 1.3355(14)
N31 N32 1.3650(13)
N32 C33 1.3414(14)
C11 C12 1.3925(18)
C12 C13 1.3843(19)
C21 C22 1.392(2)
C22 C23 1.382(2)
C31 C32 1.3967(17)
C32 C33 1.3809(19)

loop_
_geom_torsion_atom_site_label_1
_geom_torsion_atom_site_label_2
_geom_torsion_atom_site_label_3
_geom_torsion_atom_site_label_4
_geom_torsion
N21 Be1 N11 C11 -133.54(13)
N31 Be1 N11 C11 123.14(13)
Br1 Be1 N11 C11 -6.81(18)
N21 Be1 N11 N12 50.82(10)
N31 Be1 N11 N12 -52.50(10)
Br1 Be1 N11 N12 177.55(8)
C11 N11 N12 C13 -0.30(12)
Be1 N11 N12 C13 176.79(9)
C11 N11 N12 B1 -177.07(9)
Be1 N11 N12 B1 0.02(13)
N22 B1 N12 C13 128.05(12)
N32 B1 N12 C13 -119.87(12)
N22 B1 N12 N11 -56.09(12)
N32 B1 N12 N11 55.99(12)
N31 Be1 N21 C21 -127.63(13)
N11 Be1 N21 C21 129.66(13)
Br1 Be1 N21 C21 1.47(18)
N31 Be1 N21 N22 52.38(11)
N11 Be1 N21 N22 -50.34(11)
Br1 Be1 N21 N22 -178.53(7)
C21 N21 N22 C23 -0.40(12)
Be1 N21 N22 C23 179.60(9)
C21 N21 N22 B1 178.68(9)
Be1 N21 N22 B1 -1.32(13)
N12 B1 N22 C23 -124.56(13)
N32 B1 N22 C23 123.48(13)
N12 B1 N22 N21 56.64(12)
N32 B1 N22 N21 -55.31(11)
N21 Be1 N31 C31 129.48(14)
N11 Be1 N31 C31 -126.86(14)
Br1 Be1 N31 C31 2.47(19)
N21 Be1 N31 N32 -50.06(11)
N11 Be1 N31 N32 53.60(10)
Br1 Be1 N31 N32 -177.07(8)
C31 N31 N32 C33 -0.02(12)
Be1 N31 N32 C33 179.67(9)
C31 N31 N32 B1 178.15(9)
Be1 N31 N32 B1 -2.16(12)
N12 B1 N32 C33 123.04(12)
N22 B1 N32 C33 -124.63(12)
N12 B1 N32 N31 -54.61(12)
N22 B1 N32 N31 57.71(11)
N12 N11 C11 C12 0.32(12)
Be1 N11 C11 C12 -175.46(12)
N11 C11 C12 C13 -0.22(13)
N11 N12 C13 C12 0.16(13)
B1 N12 C13 C12 176.27(11)
C11 C12 C13 N12 0.03(13)
N22 N21 C21 C22 0.47(13)
Be1 N21 C21 C22 -179.53(12)
N21 C21 C22 C23 -0.36(14)
N21 N22 C23 C22 0.18(13)
B1 N22 C23 C22 -178.68(12)
C21 C22 C23 N22 0.11(14)
N32 N31 C31 C32 0.01(13)
Be1 N31 C31 C32 -179.55(12)
N31 C31 C32 C33 0.00(14)
N31 N32 C33 C32 0.02(13)
B1 N32 C33 C32 -177.77(11)
C31 C32 C33 N32 -0.02(13)
